data_4107071
loop_
_publ_author_name
'Patrick J. Donoghue'
'Jacqui Tehranchi'
'Christopher J. Cramer'
'Ritimukta Sarangi'
'Edward I. Solomon'
'William B. Tolman'

_publ_section_title
;
 Rapid C-H Bond Activation by a Monocopper(III)-Hydroxide Complex
;
_journal_name_full 'Journal of the American Chemical Society'
_journal_page_first 17602
_journal_page_last 17605
_journal_paper_doi 10.1021/ja207882h
_journal_volume 133
_journal_year 2011
_chemical_formula_moiety 'C31 H38 Cu N3 O3,C36 H30 N P2, 6(C4 H8 O)'
_chemical_formula_sum 'C91 H83 Cu N4 O9 P2'
_chemical_formula_weight 1502.09
_chemical_name_common 10129
_chemical_name_systematic PPN[CupyN2ipr2OH]
_chemical_properties_physical air-sensitive
_space_group_IT_number 19
_symmetry_cell_setting orthorhombic
_symmetry_space_group_name_Hall 'P 2ac 2ab'
_symmetry_space_group_name_H-M 'P 21 21 21'
_atom_sites_solution_hydrogens geom
_atom_sites_solution_primary direct
_atom_sites_solution_secondary difmap
_audit_creation_method SHELXL-97
_cell_angle_alpha 90.00
_cell_angle_beta 90.00
_cell_angle_gamma 90.00
_cell_formula_units_Z 4
_cell_length_a 15.023(3)
_cell_length_b 17.813(3)
_cell_length_c 30.480(5)
_cell_measurement_reflns_used 4051
_cell_measurement_temperature 173(2)
_cell_measurement_theta_max 26.35
_cell_measurement_theta_min 2.38
_cell_volume 8157(3)
_computing_cell_refinement 'SMART, Bruker'
_computing_data_collection 'SMART, Bruker'
_computing_data_reduction 'SAINT, Bruker'
_computing_publication_material 'SHELXTL, Bruker'
_computing_structure_refinement 'SHELXL-97 (Sheldrick, 1997)'
_computing_structure_solution 'SHELXS-97 (Sheldrick, 1990)'
_diffrn_ambient_temperature 173(2)
_diffrn_measured_fraction_theta_full 0.983
_diffrn_measured_fraction_theta_max 0.983
_diffrn_measurement_device_type 'Bruker SMART Platform, CCD'
_diffrn_measurement_method 'area detector, omega scans per phi'
_diffrn_radiation_monochromator graphite
_diffrn_radiation_source normal
_diffrn_radiation_type MoK\a
_diffrn_radiation_wavelength 0.71073
_diffrn_reflns_av_R_equivalents 0.0623
_diffrn_reflns_av_sigmaI/netI 0.0950
_diffrn_reflns_limit_h_max 19
_diffrn_reflns_limit_h_min -16
_diffrn_reflns_limit_k_max 23
_diffrn_reflns_limit_k_min -23
_diffrn_reflns_limit_l_max 39
_diffrn_reflns_limit_l_min -38
_diffrn_reflns_number 52255
_diffrn_reflns_theta_full 27.61
_diffrn_reflns_theta_max 27.61
_diffrn_reflns_theta_min 1.32
_exptl_absorpt_coefficient_mu 0.366
_exptl_absorpt_correction_T_max 0.9643
_exptl_absorpt_correction_T_min 0.8380
_exptl_absorpt_correction_type multi-scan
_exptl_absorpt_process_details 'SADABS, R. Blessing, 1995'
_exptl_crystal_colour blue
_exptl_crystal_density_diffrn 1.223
_exptl_crystal_description block
_exptl_crystal_F_000 3152
_exptl_crystal_recrystallization_method 'diethyl ether, tetrahydrofuran'
_exptl_crystal_size_max 0.50
_exptl_crystal_size_mid 0.20
_exptl_crystal_size_min 0.10
_refine_diff_density_max 0.461
_refine_diff_density_min -0.377
_refine_diff_density_rms 0.059
_refine_ls_abs_structure_details 'Flack H D (1983), Acta Cryst. A39, 876-881'
_refine_ls_abs_structure_Flack 0.022(10)
_refine_ls_extinction_method none
_refine_ls_goodness_of_fit_ref 0.956
_refine_ls_hydrogen_treatment constr
_refine_ls_matrix_type full
_refine_ls_number_parameters 839
_refine_ls_number_reflns 18417
_refine_ls_number_restraints 0
_refine_ls_restrained_S_all 0.956
_refine_ls_R_factor_all 0.0928
_refine_ls_R_factor_gt 0.0542
_refine_ls_shift/su_max 0.003
_refine_ls_shift/su_mean 0.000
_refine_ls_structure_factor_coef Fsqd
_refine_ls_weighting_details 'calc w=1/[\s^2^(Fo^2^)+(0.0637P)^2^+0.0000P] where P=(Fo^2^+2Fc^2^)/3'
_refine_ls_weighting_scheme calc
_refine_ls_wR_factor_gt 0.1146
_refine_ls_wR_factor_ref 0.1255
_reflns_number_gt 12157
_reflns_number_total 18417
_reflns_threshold_expression >2sigma(I)
_cod_data_source_file ja207882h_si_003_1.cif
_cod_data_source_block PPN[CupyN2ipr2OH]
_cod_original_cell_volume 8156(3)
_cod_database_code 4107071

loop_
_symmetry_equiv_pos_as_xyz
'x, y, z'
'-x+1/2, -y, z+1/2'
'-x, y+1/2, -z+1/2'
'x+1/2, -y+1/2, -z'

loop_
_atom_site_label
_atom_site_type_symbol
_atom_site_fract_x
_atom_site_fract_y
_atom_site_fract_z
_atom_site_U_iso_or_equiv
_atom_site_adp_type
_atom_site_occupancy
_atom_site_symmetry_multiplicity
_atom_site_calc_flag
_atom_site_refinement_flags
Cu1 Cu 0.44746(2) 0.30979(2) 0.129607(12) 0.02587(10) Uani 1 1 d .
O3 O 0.37060(12) 0.32533(12) 0.18021(6) 0.0308(5) Uani 1 1 d .
H3B H 0.4011 0.3411 0.2014 0.046 Uiso 1 1 calc R
N1 N 0.52290(15) 0.28861(14) 0.08030(8) 0.0232(6) Uani 1 1 d .
O1 O 0.71454(14) 0.34606(14) 0.13643(8) 0.0438(6) Uani 1 1 d .
C1 C 0.6098(2) 0.30324(19) 0.08378(10) 0.0282(7) Uani 1 1 d .
C2 C 0.6659(2) 0.29091(18) 0.04886(11) 0.0315(8) Uani 1 1 d .
H2A H 0.7277 0.3012 0.0511 0.038 Uiso 1 1 calc R
C3 C 0.6299(2) 0.2632(2) 0.01037(11) 0.0344(8) Uani 1 1 d .
H3A H 0.6673 0.2541 -0.0142 0.041 Uiso 1 1 calc R
C4 C 0.5391(2) 0.24836(19) 0.00741(11) 0.0329(8) Uani 1 1 d .
H4A H 0.5139 0.2294 -0.0189 0.040 Uiso 1 1 calc R
C5 C 0.4869(2) 0.26188(17) 0.04352(10) 0.0260(7) Uani 1 1 d .
C6 C 0.63487(19) 0.33381(17) 0.12824(12) 0.0317(7) Uani 1 1 d .
N2 N 0.56430(16) 0.34273(14) 0.15416(8) 0.0269(6) Uani 1 1 d .
C7 C 0.58038(19) 0.37235(18) 0.19695(11) 0.0301(7) Uani 1 1 d .
C8 C 0.5860(2) 0.45041(19) 0.20316(11) 0.0356(8) Uani 1 1 d .
C9 C 0.5981(2) 0.4775(2) 0.24491(13) 0.0443(9) Uani 1 1 d .
H9A H 0.6010 0.5302 0.2496 0.053 Uiso 1 1 calc R
C10 C 0.6060(2) 0.4294(2) 0.27993(13) 0.0477(10) Uani 1 1 d .
H10A H 0.6152 0.4491 0.3085 0.057 Uiso 1 1 calc R
C11 C 0.6009(2) 0.3536(2) 0.27402(12) 0.0401(9) Uani 1 1 d .
H11A H 0.6065 0.3210 0.2985 0.048 Uiso 1 1 calc R
C12 C 0.5876(2) 0.32383(19) 0.23250(11) 0.0323(8) Uani 1 1 d .
C13 C 0.5757(3) 0.5032(2) 0.16440(14) 0.0467(10) Uani 1 1 d .
H13A H 0.5922 0.4747 0.1373 0.056 Uiso 1 1 calc R
C14 C 0.6372(3) 0.5711(2) 0.16728(17) 0.0713(14) Uani 1 1 d .
H14A H 0.6991 0.5541 0.1692 0.107 Uiso 1 1 calc R
H14B H 0.6224 0.6005 0.1934 0.107 Uiso 1 1 calc R
H14C H 0.6297 0.6024 0.1411 0.107 Uiso 1 1 calc R
C15 C 0.4804(3) 0.5258(3) 0.16012(16) 0.0664(13) Uani 1 1 d .
H15A H 0.4432 0.4808 0.1574 0.100 Uiso 1 1 calc R
H15B H 0.4730 0.5572 0.1340 0.100 Uiso 1 1 calc R
H15C H 0.4624 0.5543 0.1862 0.100 Uiso 1 1 calc R
C16 C 0.5804(2) 0.2392(2) 0.22677(13) 0.0439(9) Uani 1 1 d .
H16A H 0.5731 0.2294 0.1947 0.053 Uiso 1 1 calc R
C17 C 0.6660(3) 0.1997(3) 0.2413(2) 0.100(2) Uani 1 1 d .
H17A H 0.7161 0.2186 0.2239 0.150 Uiso 1 1 calc R
H17B H 0.6599 0.1455 0.2367 0.150 Uiso 1 1 calc R
H17C H 0.6767 0.2098 0.2724 0.150 Uiso 1 1 calc R
C18 C 0.5000(4) 0.2071(3) 0.24935(19) 0.0900(17) Uani 1 1 d .
H18A H 0.4932 0.1542 0.2413 0.135 Uiso 1 1 calc R
H18B H 0.4468 0.2350 0.2403 0.135 Uiso 1 1 calc R
H18C H 0.5074 0.2113 0.2812 0.135 Uiso 1 1 calc R
N3 N 0.35710(15) 0.27341(14) 0.08588(8) 0.0244(6) Uani 1 1 d .
O2 O 0.34576(14) 0.22676(13) 0.01512(7) 0.0344(6) Uani 1 1 d .
C19 C 0.38822(19) 0.25255(17) 0.04675(10) 0.0252(7) Uani 1 1 d .
C20 C 0.26413(19) 0.26941(19) 0.09270(10) 0.0256(7) Uani 1 1 d .
C21 C 0.2138(2) 0.33436(19) 0.09214(10) 0.0309(8) Uani 1 1 d .
C22 C 0.1225(2) 0.3286(2) 0.09863(11) 0.0383(9) Uani 1 1 d .
H22A H 0.0872 0.3729 0.0988 0.046 Uiso 1 1 calc R
C23 C 0.0818(2) 0.2598(2) 0.10483(11) 0.0412(9) Uani 1 1 d .
H23A H 0.0191 0.2568 0.1084 0.049 Uiso 1 1 calc R
C24 C 0.1326(2) 0.1961(2) 0.10577(11) 0.0419(9) Uani 1 1 d .
H24A H 0.1044 0.1491 0.1105 0.050 Uiso 1 1 calc R
C25 C 0.2245(2) 0.1983(2) 0.09998(10) 0.0311(7) Uani 1 1 d .
C26 C 0.2552(3) 0.4094(2) 0.08451(13) 0.0461(10) Uani 1 1 d .
H26A H 0.3211 0.4019 0.0854 0.055 Uiso 1 1 calc R
C27 C 0.2334(3) 0.4666(2) 0.11896(18) 0.0757(15) Uani 1 1 d .
H27A H 0.2507 0.4473 0.1478 0.114 Uiso 1 1 calc R
H27B H 0.1692 0.4767 0.1187 0.114 Uiso 1 1 calc R
H27C H 0.2659 0.5131 0.1129 0.114 Uiso 1 1 calc R
C28 C 0.2332(4) 0.4378(3) 0.03913(18) 0.099(2) Uani 1 1 d .
H28A H 0.2540 0.4015 0.0172 0.148 Uiso 1 1 calc R
H28B H 0.2626 0.4862 0.0343 0.148 Uiso 1 1 calc R
H28C H 0.1686 0.4441 0.0364 0.148 Uiso 1 1 calc R
C29 C 0.2792(3) 0.1286(2) 0.10330(13) 0.0452(10) Uani 1 1 d .
H29A H 0.3398 0.1409 0.0918 0.054 Uiso 1 1 calc R
C30 C 0.2904(3) 0.1051(2) 0.15134(14) 0.0579(12) Uani 1 1 d .
H30A H 0.3167 0.1466 0.1680 0.087 Uiso 1 1 calc R
H30B H 0.3296 0.0612 0.1530 0.087 Uiso 1 1 calc R
H30C H 0.2321 0.0924 0.1637 0.087 Uiso 1 1 calc R
C31 C 0.2427(3) 0.0638(2) 0.07517(16) 0.0685(13) Uani 1 1 d .
H31A H 0.2408 0.0793 0.0443 0.103 Uiso 1 1 calc R
H31B H 0.1825 0.0510 0.0850 0.103 Uiso 1 1 calc R
H31C H 0.2815 0.0199 0.0782 0.103 Uiso 1 1 calc R
N4 N 0.93067(17) 1.07972(15) 0.23459(8) 0.0320(6) Uani 1 1 d .
P1 P 0.90927(5) 1.02633(5) 0.19466(3) 0.02723(19) Uani 1 1 d .
C32 C 0.8967(2) 1.08242(19) 0.14646(10) 0.0289(7) Uani 1 1 d .
C33 C 0.9142(2) 1.0548(2) 0.10450(12) 0.0442(9) Uani 1 1 d .
H3AB H 0.9384 1.0059 0.1007 0.053 Uiso 1 1 calc R
C34 C 0.8961(3) 1.0994(2) 0.06852(13) 0.0507(10) Uani 1 1 d .
H34A H 0.9077 1.0806 0.0399 0.061 Uiso 1 1 calc R
C35 C 0.8616(2) 1.1701(2) 0.07335(12) 0.0431(9) Uani 1 1 d .
H35A H 0.8495 1.2001 0.0483 0.052 Uiso 1 1 calc R
C36 C 0.8445(2) 1.1975(2) 0.11501(11) 0.0358(8) Uani 1 1 d .
H36A H 0.8208 1.2466 0.1184 0.043 Uiso 1 1 calc R
C37 C 0.8614(2) 1.15451(18) 0.15129(11) 0.0310(7) Uani 1 1 d .
H37B H 0.8491 1.1737 0.1797 0.037 Uiso 1 1 calc R
C38 C 0.8053(2) 0.97900(18) 0.20248(12) 0.0338(8) Uani 1 1 d .
C39 C 0.7618(2) 0.9828(2) 0.24229(13) 0.0464(10) Uani 1 1 d .
H39A H 0.7883 1.0088 0.2662 0.056 Uiso 1 1 calc R
C40 C 0.6795(3) 0.9488(2) 0.24761(18) 0.0644(14) Uani 1 1 d .
H40A H 0.6496 0.9520 0.2750 0.077 Uiso 1 1 calc R
C41 C 0.6416(3) 0.9111(3) 0.2138(2) 0.0692(14) Uani 1 1 d .
H41A H 0.5854 0.8875 0.2177 0.083 Uiso 1 1 calc R
C42 C 0.6847(3) 0.9068(3) 0.17337(17) 0.0647(13) Uani 1 1 d .
H42A H 0.6575 0.8809 0.1497 0.078 Uiso 1 1 calc R
C43 C 0.7668(3) 0.9402(2) 0.16771(14) 0.0502(10) Uani 1 1 d .
H43A H 0.7967 0.9367 0.1403 0.060 Uiso 1 1 calc R
C44 C 0.9925(2) 0.95737(17) 0.18293(11) 0.0289(7) Uani 1 1 d .
C45 C 0.9799(2) 0.88194(19) 0.19140(13) 0.0427(9) Uani 1 1 d .
H45A H 0.9242 0.8645 0.2020 0.051 Uiso 1 1 calc R
C46 C 1.0492(3) 0.83156(19) 0.18442(15) 0.0591(11) Uani 1 1 d .
H46A H 1.0408 0.7798 0.1906 0.071 Uiso 1 1 calc R
C47 C 1.1285(3) 0.8559(2) 0.16894(15) 0.0591(12) Uani 1 1 d .
H47A H 1.1749 0.8210 0.1634 0.071 Uiso 1 1 calc R
C48 C 1.1419(3) 0.9306(2) 0.16122(15) 0.0551(11) Uani 1 1 d .
H48A H 1.1982 0.9477 0.1512 0.066 Uiso 1 1 calc R
C49 C 1.0746(2) 0.9806(2) 0.16791(13) 0.0456(10) Uani 1 1 d .
H49A H 1.0845 1.0324 0.1622 0.055 Uiso 1 1 calc R
P2 P 0.99454(5) 1.08386(5) 0.27524(3) 0.0298(2) Uani 1 1 d .
C50 C 1.0492(2) 0.99729(18) 0.28775(10) 0.0325(7) Uani 1 1 d .
C51 C 0.9982(2) 0.93874(18) 0.30526(12) 0.0363(8) Uani 1 1 d .
H51A H 0.9376 0.9468 0.3127 0.044 Uiso 1 1 calc R
C52 C 1.0369(3) 0.8689(2) 0.31163(12) 0.0441(9) Uani 1 1 d .
H52A H 1.0027 0.8291 0.3237 0.053 Uiso 1 1 calc R
C53 C 1.1233(3) 0.8571(2) 0.30071(13) 0.0456(10) Uani 1 1 d .
H53A H 1.1493 0.8090 0.3048 0.055 Uiso 1 1 calc R
C54 C 1.1732(2) 0.9149(2) 0.28364(13) 0.0469(10) Uani 1 1 d .
H54A H 1.2340 0.9065 0.2765 0.056 Uiso 1 1 calc R
C55 C 1.1367(2) 0.9845(2) 0.27675(12) 0.0404(9) Uani 1 1 d .
H55A H 1.1716 1.0236 0.2644 0.048 Uiso 1 1 calc R
C56 C 1.0797(2) 1.15302(17) 0.26657(11) 0.0301(7) Uani 1 1 d .
C57 C 1.0869(2) 1.1884(2) 0.22658(11) 0.0383(8) Uani 1 1 d .
H57A H 1.0454 1.1777 0.2039 0.046 Uiso 1 1 calc R
C58 C 1.1552(3) 1.2400(2) 0.21933(13) 0.0484(10) Uani 1 1 d .
H58A H 1.1603 1.2641 0.1916 0.058 Uiso 1 1 calc R
C59 C 1.2151(2) 1.2561(2) 0.25193(13) 0.0454(9) Uani 1 1 d .
H59A H 1.2614 1.2914 0.2469 0.054 Uiso 1 1 calc R
C60 C 1.2078(3) 1.2212(2) 0.29185(14) 0.0522(11) Uani 1 1 d .
H60A H 1.2493 1.2322 0.3144 0.063 Uiso 1 1 calc R
C61 C 1.1407(3) 1.1701(2) 0.29941(13) 0.0477(10) Uani 1 1 d .
H61A H 1.1361 1.1464 0.3272 0.057 Uiso 1 1 calc R
C62 C 0.9314(2) 1.11175(18) 0.32249(11) 0.0361(8) Uani 1 1 d .
C63 C 0.9655(3) 1.1059(2) 0.36443(12) 0.0494(10) Uani 1 1 d .
H63A H 1.0222 1.0836 0.3690 0.059 Uiso 1 1 calc R
C64 C 0.9176(3) 1.1321(3) 0.39951(14) 0.0641(13) Uani 1 1 d .
H64A H 0.9419 1.1285 0.4282 0.077 Uiso 1 1 calc R
C65 C 0.8353(3) 1.1634(2) 0.39361(16) 0.0635(13) Uani 1 1 d .
H65A H 0.8025 1.1817 0.4180 0.076 Uiso 1 1 calc R
C66 C 0.8007(3) 1.1680(2) 0.35222(16) 0.0536(11) Uani 1 1 d .
H66A H 0.7429 1.1886 0.3481 0.064 Uiso 1 1 calc R
C67 C 0.8480(2) 1.14339(19) 0.31651(13) 0.0401(9) Uani 1 1 d .
H67 H 0.8237 1.1480 0.2879 0.048 Uiso 1 1 calc R
O4 O 0.6280(3) 0.1026(3) 0.1275(2) 0.1409(17) Uani 1 1 d .
C68 C 0.6403(5) 0.0671(4) 0.0837(2) 0.108(2) Uani 1 1 d .
H68A H 0.6396 0.1060 0.0605 0.130 Uiso 1 1 calc R
H68B H 0.6984 0.0409 0.0825 0.130 Uiso 1 1 calc R
C69 C 0.5736(5) 0.0176(5) 0.0770(2) 0.130(3) Uani 1 1 d .
H69A H 0.5738 -0.0213 0.0557 0.156 Uiso 1 1 calc R
C70 C 0.5053(3) 0.0321(4) 0.1057(3) 0.135(3) Uani 1 1 d .
H70A H 0.4863 -0.0153 0.1198 0.163 Uiso 1 1 calc R
H70B H 0.4538 0.0526 0.0893 0.163 Uiso 1 1 calc R
C71 C 0.5319(3) 0.0841(3) 0.1383(2) 0.0919(17) Uani 1 1 d .
H71A H 0.5271 0.0616 0.1679 0.110 Uiso 1 1 calc R
H71B H 0.4945 0.1298 0.1372 0.110 Uiso 1 1 calc R
O5 O 0.3601(4) 0.7758(5) 0.1038(3) 0.208(4) Uani 1 1 d .
C72 C 0.3834(8) 0.8425(5) 0.0872(4) 0.188(5) Uani 1 1 d .
H72A H 0.3744 0.8832 0.1088 0.225 Uiso 1 1 calc R
H72B H 0.3488 0.8541 0.0604 0.225 Uiso 1 1 calc R
C73 C 0.4826(10) 0.8323(8) 0.0765(6) 0.279(9) Uani 1 1 d .
H73A H 0.4921 0.8226 0.0449 0.335 Uiso 1 1 calc R
H73B H 0.5179 0.8766 0.0855 0.335 Uiso 1 1 calc R
C74 C 0.5018(7) 0.7732(9) 0.1004(5) 0.222(6) Uani 1 1 d .
H74A H 0.5190 0.7885 0.1305 0.266 Uiso 1 1 calc R
H74B H 0.5517 0.7448 0.0872 0.266 Uiso 1 1 calc R
C75 C 0.4250(9) 0.7292(6) 0.1015(4) 0.203(5) Uani 1 1 d .
H75A H 0.4202 0.6982 0.0746 0.244 Uiso 1 1 calc R
H75B H 0.4254 0.6956 0.1274 0.244 Uiso 1 1 calc R
O6 O 1.1153(5) -0.0764(4) 0.4313(3) 0.213(3) Uani 1 1 d .
C76 C 1.1762(5) -0.0206(5) 0.4128(3) 0.145(3) Uani 1 1 d .
H76A H 1.2379 -0.0298 0.4230 0.174 Uiso 1 1 calc R
H76B H 1.1753 -0.0224 0.3803 0.174 Uiso 1 1 calc R
C77 C 1.1463(6) 0.0471(3) 0.4275(3) 0.113(3) Uani 1 1 d .
H77A H 1.1966 0.0825 0.4308 0.136 Uiso 1 1 calc R
H77B H 1.1033 0.0687 0.4064 0.136 Uiso 1 1 calc R
C78 C 1.1066(8) 0.0357(6) 0.4666(4) 0.194(6) Uani 1 1 d .
H78A H 1.0588 0.0732 0.4711 0.233 Uiso 1 1 calc R
H78B H 1.1507 0.0414 0.4905 0.233 Uiso 1 1 calc R
C79 C 1.0693(6) -0.0398(7) 0.4673(3) 0.171(4) Uani 1 1 d .
H79A H 1.0816 -0.0652 0.4955 0.205 Uiso 1 1 calc R
H79B H 1.0042 -0.0388 0.4622 0.205 Uiso 1 1 calc R

loop_
_atom_site_aniso_label
_atom_site_aniso_U_11
_atom_site_aniso_U_22
_atom_site_aniso_U_33
_atom_site_aniso_U_23
_atom_site_aniso_U_13
_atom_site_aniso_U_12
Cu1 0.01592(16) 0.0338(2) 0.0279(2) -0.00440(18) 0.00105(17) -0.00190(17)
O3 0.0111(10) 0.0598(15) 0.0215(11) -0.0268(10) 0.0041(8) -0.0076(10)
N1 0.0175(12) 0.0311(15) 0.0212(14) 0.0010(11) 0.0012(10) 0.0009(10)
O1 0.0176(11) 0.0625(16) 0.0513(17) -0.0164(13) -0.0052(11) -0.0038(11)
C1 0.0236(16) 0.0301(17) 0.0310(18) 0.0017(15) -0.0008(13) 0.0026(14)
C2 0.0185(15) 0.040(2) 0.036(2) 0.0019(15) -0.0017(14) -0.0011(14)
C3 0.0262(18) 0.051(2) 0.0259(19) -0.0014(16) 0.0082(14) 0.0048(16)
C4 0.0260(18) 0.046(2) 0.0265(18) -0.0027(15) 0.0010(14) 0.0024(16)
C5 0.0213(16) 0.0299(18) 0.0269(18) 0.0033(14) 0.0012(13) 0.0002(14)
C6 0.0203(15) 0.0337(18) 0.041(2) 0.0028(16) -0.0025(16) 0.0027(13)
N2 0.0182(13) 0.0331(14) 0.0292(15) -0.0083(11) -0.0011(11) -0.0020(11)
C7 0.0124(14) 0.040(2) 0.038(2) -0.0091(16) -0.0041(13) -0.0021(13)
C8 0.0244(17) 0.043(2) 0.039(2) -0.0092(17) 0.0024(15) -0.0040(15)
C9 0.037(2) 0.041(2) 0.054(3) -0.013(2) -0.0024(18) 0.0033(18)
C10 0.036(2) 0.067(3) 0.039(2) -0.020(2) -0.0028(17) -0.0017(19)
C11 0.0289(18) 0.056(2) 0.036(2) -0.0080(18) -0.0041(16) 0.0024(17)
C12 0.0245(16) 0.044(2) 0.0286(18) -0.0063(16) -0.0044(13) 0.0020(15)
C13 0.044(2) 0.032(2) 0.064(3) -0.0095(18) 0.0013(19) -0.0016(16)
C14 0.070(3) 0.051(3) 0.093(4) 0.004(3) 0.005(3) -0.014(2)
C15 0.056(3) 0.063(3) 0.080(3) 0.014(3) -0.014(2) 0.006(2)
C16 0.048(2) 0.045(2) 0.039(2) -0.0039(18) -0.0051(18) 0.0002(18)
C17 0.078(4) 0.067(3) 0.155(6) -0.026(4) -0.027(4) 0.037(3)
C18 0.101(4) 0.056(3) 0.112(4) -0.002(3) 0.028(3) -0.020(3)
N3 0.0150(12) 0.0357(15) 0.0226(15) -0.0026(11) -0.0018(10) 0.0002(11)
O2 0.0218(11) 0.0535(15) 0.0277(13) -0.0020(11) -0.0025(10) -0.0069(10)
C19 0.0176(15) 0.0297(17) 0.0281(19) 0.0051(14) -0.0031(13) -0.0020(13)
C20 0.0176(15) 0.046(2) 0.0129(16) -0.0016(14) -0.0010(12) -0.0015(14)
C21 0.0253(17) 0.044(2) 0.0236(18) -0.0030(14) 0.0017(13) 0.0036(15)
C22 0.0213(17) 0.061(3) 0.032(2) -0.0033(17) -0.0010(14) 0.0094(16)
C23 0.0153(16) 0.079(3) 0.029(2) -0.0121(19) 0.0056(14) -0.0025(17)
C24 0.0312(19) 0.063(3) 0.031(2) -0.0009(19) 0.0032(15) -0.016(2)
C25 0.0260(16) 0.041(2) 0.0266(18) 0.0033(16) 0.0035(13) -0.0061(16)
C26 0.039(2) 0.040(2) 0.059(3) 0.0034(19) 0.0102(19) 0.0057(18)
C27 0.075(3) 0.049(3) 0.103(4) -0.014(3) 0.019(3) 0.004(2)
C28 0.115(5) 0.100(4) 0.081(4) 0.037(3) 0.000(3) -0.025(4)
C29 0.039(2) 0.039(2) 0.058(3) 0.0084(19) 0.0107(19) -0.0070(17)
C30 0.048(2) 0.057(3) 0.069(3) 0.016(2) 0.002(2) -0.001(2)
C31 0.080(3) 0.053(3) 0.073(3) -0.001(2) 0.002(3) -0.005(2)
N4 0.0295(15) 0.0338(15) 0.0327(15) 0.0016(12) -0.0056(12) 0.0057(12)
P1 0.0215(4) 0.0278(4) 0.0323(5) 0.0038(4) 0.0016(4) -0.0008(3)
C32 0.0217(16) 0.0360(18) 0.0290(18) 0.0048(15) -0.0017(13) -0.0060(14)
C33 0.046(2) 0.049(2) 0.037(2) -0.0020(18) 0.0032(18) 0.0088(18)
C34 0.060(3) 0.064(3) 0.029(2) 0.0030(19) 0.0034(19) 0.008(2)
C35 0.037(2) 0.057(3) 0.036(2) 0.0146(18) -0.0036(16) 0.0010(18)
C36 0.0254(17) 0.038(2) 0.044(2) 0.0164(17) -0.0039(14) 0.0027(15)
C37 0.0211(16) 0.0350(19) 0.037(2) 0.0015(15) 0.0000(14) 0.0029(14)
C38 0.0204(16) 0.0341(19) 0.047(2) 0.0107(16) 0.0039(15) 0.0026(14)
C39 0.036(2) 0.050(2) 0.053(3) 0.0058(19) 0.0121(18) 0.0000(18)
C40 0.041(2) 0.055(3) 0.097(4) 0.012(3) 0.035(3) -0.001(2)
C41 0.029(2) 0.057(3) 0.122(5) 0.018(3) -0.006(3) -0.013(2)
C42 0.044(3) 0.069(3) 0.082(4) 0.018(3) -0.022(2) -0.018(2)
C43 0.039(2) 0.058(3) 0.053(3) 0.006(2) -0.0104(19) -0.010(2)
C44 0.0282(17) 0.0267(17) 0.0319(19) 0.0005(14) 0.0028(14) 0.0024(14)
C45 0.035(2) 0.033(2) 0.060(3) 0.0053(18) 0.0072(18) -0.0031(16)
C46 0.050(2) 0.0242(18) 0.103(3) 0.0047(19) 0.010(3) 0.0092(19)
C47 0.045(2) 0.039(2) 0.093(4) 0.002(2) 0.019(2) 0.018(2)
C48 0.031(2) 0.046(2) 0.088(3) 0.014(2) 0.018(2) 0.0092(18)
C49 0.035(2) 0.0289(19) 0.073(3) 0.0067(18) 0.0160(18) 0.0009(16)
P2 0.0254(4) 0.0307(5) 0.0333(5) 0.0024(4) -0.0009(4) 0.0013(4)
C50 0.0330(18) 0.0355(18) 0.0290(18) 0.0081(14) -0.0059(16) 0.0029(16)
C51 0.0250(17) 0.040(2) 0.044(2) 0.0055(16) 0.0016(16) 0.0008(16)
C52 0.046(2) 0.036(2) 0.050(2) 0.0134(17) 0.0017(19) -0.0096(18)
C53 0.042(2) 0.037(2) 0.058(3) 0.0136(19) -0.0092(19) 0.0077(18)
C54 0.0233(18) 0.050(2) 0.067(3) 0.012(2) -0.0067(18) 0.0091(18)
C55 0.0229(18) 0.040(2) 0.058(2) 0.0160(18) -0.0042(17) -0.0010(16)
C56 0.0262(17) 0.0246(17) 0.039(2) -0.0006(15) -0.0021(14) -0.0008(13)
C57 0.0335(17) 0.043(2) 0.039(2) 0.0012(18) 0.0004(15) -0.0045(17)
C58 0.049(2) 0.053(2) 0.043(2) 0.0077(19) -0.0007(19) -0.016(2)
C59 0.038(2) 0.044(2) 0.054(3) -0.0039(19) 0.0012(18) -0.0092(18)
C60 0.050(2) 0.045(2) 0.062(3) 0.001(2) -0.019(2) -0.011(2)
C61 0.050(2) 0.048(2) 0.044(2) 0.0056(18) -0.0149(19) -0.0080(19)
C62 0.039(2) 0.0343(19) 0.035(2) 0.0032(15) 0.0009(16) -0.0061(16)
C63 0.052(2) 0.057(2) 0.039(2) 0.0004(18) 0.0039(19) 0.0012(19)
C64 0.076(3) 0.073(3) 0.043(3) -0.004(2) 0.008(2) -0.014(3)
C65 0.082(4) 0.049(3) 0.060(3) -0.011(2) 0.025(3) -0.006(2)
C66 0.051(2) 0.037(2) 0.074(3) -0.004(2) 0.020(2) 0.0089(18)
C67 0.038(2) 0.033(2) 0.049(2) -0.0013(17) 0.0100(17) 0.0050(16)
O4 0.099(3) 0.125(4) 0.199(6) 0.007(4) -0.001(4) -0.005(3)
C68 0.120(6) 0.120(5) 0.085(5) 0.003(4) 0.032(4) -0.004(5)
C69 0.104(6) 0.168(7) 0.118(6) -0.081(5) 0.022(4) -0.059(5)
C70 0.035(3) 0.110(5) 0.262(10) -0.102(6) -0.006(4) -0.013(3)
C71 0.050(3) 0.102(4) 0.124(5) -0.007(4) 0.001(3) -0.004(3)
O5 0.119(5) 0.134(5) 0.372(11) 0.060(6) 0.086(6) -0.004(4)
C72 0.166(10) 0.101(7) 0.297(14) 0.026(8) -0.044(10) 0.016(7)
C73 0.197(14) 0.170(12) 0.47(3) 0.145(14) 0.065(15) -0.028(10)
C74 0.116(8) 0.226(15) 0.323(18) 0.023(12) -0.002(10) -0.044(10)
C75 0.190(12) 0.130(8) 0.289(14) 0.041(8) 0.081(11) 0.023(9)
O6 0.137(5) 0.207(7) 0.295(10) -0.046(7) 0.041(6) -0.005(5)
C76 0.114(6) 0.122(6) 0.198(9) -0.041(6) 0.066(6) -0.045(5)
C77 0.169(8) 0.043(3) 0.127(6) 0.012(4) -0.060(6) -0.017(4)
C78 0.167(9) 0.155(9) 0.260(14) -0.147(10) -0.036(9) 0.043(8)
C79 0.139(8) 0.245(12) 0.129(7) -0.047(7) 0.043(6) -0.043(8)

loop_
_atom_type_symbol
_atom_type_description
_atom_type_scat_dispersion_real
_atom_type_scat_dispersion_imag
_atom_type_scat_source
C C 0.0033 0.0016 'International Tables Vol C Tables 4.2.6.8 and 6.1.1.4'
H H 0.0000 0.0000 'International Tables Vol C Tables 4.2.6.8 and 6.1.1.4'
N N 0.0061 0.0033 'International Tables Vol C Tables 4.2.6.8 and 6.1.1.4'
O O 0.0106 0.0060 'International Tables Vol C Tables 4.2.6.8 and 6.1.1.4'
P P 0.1023 0.0942 'International Tables Vol C Tables 4.2.6.8 and 6.1.1.4'
Cu Cu 0.3201 1.2651 'International Tables Vol C Tables 4.2.6.8 and 6.1.1.4'

loop_
_geom_angle_atom_site_label_1
_geom_angle_atom_site_label_2
_geom_angle_atom_site_label_3
_geom_angle
N1 Cu1 O3 176.84(10)
N1 Cu1 N2 80.33(10)
O3 Cu1 N2 100.53(9)
N1 Cu1 N3 79.41(10)
O3 Cu1 N3 99.83(9)
N2 Cu1 N3 159.59(10)
Cu1 O3 H3B 109.5
C5 N1 C1 122.2(3)
C5 N1 Cu1 119.28(19)
C1 N1 Cu1 118.5(2)
N1 C1 C2 120.4(3)
N1 C1 C6 112.7(3)
C2 C1 C6 126.9(3)
C1 C2 C3 118.3(3)
C1 C2 H2A 120.8
C3 C2 H2A 120.8
C2 C3 C4 120.4(3)
C2 C3 H3A 119.8
C4 C3 H3A 119.8
C5 C4 C3 118.3(3)
C5 C4 H4A 120.8
C3 C4 H4A 120.8
N1 C5 C4 120.3(3)
N1 C5 C19 112.8(3)
C4 C5 C19 126.9(3)
O1 C6 N2 128.8(3)
O1 C6 C1 119.0(3)
N2 C6 C1 112.2(3)
C6 N2 C7 116.8(3)
C6 N2 Cu1 116.3(2)
C7 N2 Cu1 126.86(19)
C12 C7 C8 120.4(3)
C12 C7 N2 119.7(3)
C8 C7 N2 119.9(3)
C9 C8 C7 118.7(3)
C9 C8 C13 121.1(3)
C7 C8 C13 120.1(3)
C8 C9 C10 120.8(3)
C8 C9 H9A 119.6
C10 C9 H9A 119.6
C11 C10 C9 120.6(4)
C11 C10 H10A 119.7
C9 C10 H10A 119.7
C10 C11 C12 120.5(4)
C10 C11 H11A 119.7
C12 C11 H11A 119.7
C11 C12 C7 119.0(3)
C11 C12 C16 119.6(3)
C7 C12 C16 121.4(3)
C15 C13 C8 109.4(3)
C15 C13 C14 111.9(4)
C8 C13 C14 112.7(3)
C15 C13 H13A 107.6
C8 C13 H13A 107.6
C14 C13 H13A 107.6
C13 C14 H14A 109.5
C13 C14 H14B 109.5
H14A C14 H14B 109.5
C13 C14 H14C 109.5
H14A C14 H14C 109.5
H14B C14 H14C 109.5
C13 C15 H15A 109.5
C13 C15 H15B 109.5
H15A C15 H15B 109.5
C13 C15 H15C 109.5
H15A C15 H15C 109.5
H15B C15 H15C 109.5
C18 C16 C12 112.4(3)
C18 C16 C17 111.6(4)
C12 C16 C17 111.2(3)
C18 C16 H16A 107.1
C12 C16 H16A 107.1
C17 C16 H16A 107.1
C16 C17 H17A 109.5
C16 C17 H17B 109.5
H17A C17 H17B 109.5
C16 C17 H17C 109.5
H17A C17 H17C 109.5
H17B C17 H17C 109.5
C16 C18 H18A 109.5
C16 C18 H18B 109.5
H18A C18 H18B 109.5
C16 C18 H18C 109.5
H18A C18 H18C 109.5
H18B C18 H18C 109.5
C19 N3 C20 117.6(2)
C19 N3 Cu1 116.49(19)
C20 N3 Cu1 125.9(2)
O2 C19 N3 128.0(3)
O2 C19 C5 119.9(3)
N3 C19 C5 112.0(3)
C21 C20 N3 119.8(3)
C21 C20 C25 121.3(3)
N3 C20 C25 118.9(3)
C20 C21 C22 118.5(3)
C20 C21 C26 121.6(3)
C22 C21 C26 120.0(3)
C23 C22 C21 121.4(3)
C23 C22 H22A 119.3
C21 C22 H22A 119.3
C24 C23 C22 119.5(3)
C24 C23 H23A 120.2
C22 C23 H23A 120.2
C23 C24 C25 121.8(4)
C23 C24 H24A 119.1
C25 C24 H24A 119.1
C24 C25 C20 117.5(3)
C24 C25 C29 120.9(3)
C20 C25 C29 121.5(3)
C21 C26 C27 114.1(3)
C21 C26 C28 110.6(4)
C27 C26 C28 111.5(4)
C21 C26 H26A 106.7
C27 C26 H26A 106.7
C28 C26 H26A 106.7
C26 C27 H27A 109.5
C26 C27 H27B 109.5
H27A C27 H27B 109.5
C26 C27 H27C 109.5
H27A C27 H27C 109.5
H27B C27 H27C 109.5
C26 C28 H28A 109.5
C26 C28 H28B 109.5
H28A C28 H28B 109.5
C26 C28 H28C 109.5
H28A C28 H28C 109.5
H28B C28 H28C 109.5
C25 C29 C30 110.6(3)
C25 C29 C31 112.9(3)
C30 C29 C31 111.5(3)
C25 C29 H29A 107.1
C30 C29 H29A 107.1
C31 C29 H29A 107.1
C29 C30 H30A 109.5
C29 C30 H30B 109.5
H30A C30 H30B 109.5
C29 C30 H30C 109.5
H30A C30 H30C 109.5
H30B C30 H30C 109.5
C29 C31 H31A 109.5
C29 C31 H31B 109.5
H31A C31 H31B 109.5
C29 C31 H31C 109.5
H31A C31 H31C 109.5
H31B C31 H31C 109.5
P2 N4 P1 139.66(18)
N4 P1 C32 108.59(15)
N4 P1 C44 115.20(14)
C32 P1 C44 107.08(15)
N4 P1 C38 111.03(16)
C32 P1 C38 106.29(15)
C44 P1 C38 108.22(15)
C33 C32 C37 119.5(3)
C33 C32 P1 122.4(3)
C37 C32 P1 117.9(2)
C34 C33 C32 119.2(3)
C34 C33 H3AB 120.4
C32 C33 H3AB 120.4
C35 C34 C33 121.2(4)
C35 C34 H34A 119.4
C33 C34 H34A 119.4
C34 C35 C36 119.6(3)
C34 C35 H35A 120.2
C36 C35 H35A 120.2
C37 C36 C35 120.6(3)
C37 C36 H36A 119.7
C35 C36 H36A 119.7
C36 C37 C32 120.0(3)
C36 C37 H37B 120.0
C32 C37 H37B 120.0
C39 C38 C43 119.8(3)
C39 C38 P1 120.5(3)
C43 C38 P1 119.7(3)
C38 C39 C40 120.3(4)
C38 C39 H39A 119.9
C40 C39 H39A 119.9
C41 C40 C39 120.2(4)
C41 C40 H40A 119.9
C39 C40 H40A 119.9
C40 C41 C42 120.2(4)
C40 C41 H41A 119.9
C42 C41 H41A 119.9
C43 C42 C41 120.1(4)
C43 C42 H42A 119.9
C41 C42 H42A 119.9
C42 C43 C38 119.4(4)
C42 C43 H43A 120.3
C38 C43 H43A 120.3
C49 C44 C45 118.4(3)
C49 C44 P1 119.0(2)
C45 C44 P1 122.4(3)
C44 C45 C46 119.8(3)
C44 C45 H45A 120.1
C46 C45 H45A 120.1
C47 C46 C45 120.3(3)
C47 C46 H46A 119.8
C45 C46 H46A 119.8
C46 C47 C48 120.2(4)
C46 C47 H47A 119.9
C48 C47 H47A 119.9
C49 C48 C47 120.1(4)
C49 C48 H48A 119.9
C47 C48 H48A 119.9
C48 C49 C44 121.1(3)
C48 C49 H49A 119.4
C44 C49 H49A 119.4
N4 P2 C50 114.11(15)
N4 P2 C62 108.89(15)
C50 P2 C62 108.06(16)
N4 P2 C56 110.60(15)
C50 P2 C56 107.23(16)
C62 P2 C56 107.74(15)
C55 C50 C51 119.5(3)
C55 C50 P2 122.0(3)
C51 C50 P2 118.2(3)
C52 C51 C50 119.5(3)
C52 C51 H51A 120.2
C50 C51 H51A 120.2
C53 C52 C51 120.4(3)
C53 C52 H52A 119.8
C51 C52 H52A 119.8
C52 C53 C54 119.9(3)
C52 C53 H53A 120.1
C54 C53 H53A 120.1
C55 C54 C53 121.1(3)
C55 C54 H54A 119.5
C53 C54 H54A 119.5
C54 C55 C50 119.7(3)
C54 C55 H55A 120.2
C50 C55 H55A 120.2
C57 C56 C61 119.0(3)
C57 C56 P2 120.1(3)
C61 C56 P2 120.9(3)
C56 C57 C58 120.0(3)
C56 C57 H57A 120.0
C58 C57 H57A 120.0
C59 C58 C57 120.4(4)
C59 C58 H58A 119.8
C57 C58 H58A 119.8
C58 C59 C60 119.7(4)
C58 C59 H59A 120.1
C60 C59 H59A 120.1
C59 C60 C61 120.5(4)
C59 C60 H60A 119.8
C61 C60 H60A 119.8
C60 C61 C56 120.4(4)
C60 C61 H61A 119.8
C56 C61 H61A 119.8
C63 C62 C67 119.2(3)
C63 C62 P2 121.8(3)
C67 C62 P2 119.0(3)
C64 C63 C62 120.2(4)
C64 C63 H63A 119.9
C62 C63 H63A 119.9
C65 C64 C63 120.7(4)
C65 C64 H64A 119.7
C63 C64 H64A 119.7
C66 C65 C64 119.3(4)
C66 C65 H65A 120.3
C64 C65 H65A 120.3
C65 C66 C67 121.1(4)
C65 C66 H66A 119.5
C67 C66 H66A 119.5
C66 C67 C62 119.6(4)
C66 C67 H67 120.2
C62 C67 H67 120.2
C68 O4 C71 102.6(5)
C69 C68 O4 108.7(5)
C69 C68 H68A 109.9
O4 C68 H68A 109.9
C69 C68 H68B 109.9
O4 C68 H68B 109.9
H68A C68 H68B 108.3
C68 C69 C70 109.6(5)
C68 C69 H69A 125.2
C70 C69 H69A 125.2
C69 C70 C71 111.1(5)
C69 C70 H70A 109.4
C71 C70 H70A 109.4
C69 C70 H70B 109.4
C71 C70 H70B 109.4
H70A C70 H70B 108.0
C70 C71 O4 105.1(5)
C70 C71 H71A 110.7
O4 C71 H71A 110.7
C70 C71 H71B 110.7
O4 C71 H71B 110.7
H71A C71 H71B 108.8
C75 O5 C72 110.8(8)
O5 C72 C73 103.3(8)
O5 C72 H72A 111.1
C73 C72 H72A 111.1
O5 C72 H72B 111.1
C73 C72 H72B 111.1
H72A C72 H72B 109.1
C74 C73 C72 100.9(11)
C74 C73 H73A 111.6
C72 C73 H73A 111.6
C74 C73 H73B 111.6
C72 C73 H73B 111.6
H73A C73 H73B 109.4
C73 C74 C75 106.4(12)
C73 C74 H74A 110.5
C75 C74 H74A 110.5
C73 C74 H74B 110.5
C75 C74 H74B 110.5
H74A C74 H74B 108.6
O5 C75 C74 105.5(10)
O5 C75 H75A 110.6
C74 C75 H75A 110.6
O5 C75 H75B 110.6
C74 C75 H75B 110.6
H75A C75 H75B 108.8
C79 O6 C76 106.4(7)
C77 C76 O6 105.6(7)
C77 C76 H76A 110.6
O6 C76 H76A 110.6
C77 C76 H76B 110.6
O6 C76 H76B 110.6
H76A C76 H76B 108.8
C78 C77 C76 107.7(7)
C78 C77 H77A 110.2
C76 C77 H77A 110.2
C78 C77 H77B 110.2
C76 C77 H77B 110.2
H77A C77 H77B 108.5
C77 C78 C79 108.7(7)
C77 C78 H78A 109.9
C79 C78 H78A 109.9
C77 C78 H78B 109.9
C79 C78 H78B 109.9
H78A C78 H78B 108.3
O6 C79 C78 102.8(8)
O6 C79 H79A 111.2
C78 C79 H79A 111.2
O6 C79 H79B 111.2
C78 C79 H79B 111.2
H79A C79 H79B 109.1

loop_
_geom_bond_atom_site_label_1
_geom_bond_atom_site_label_2
_geom_bond_distance
Cu1 N1 1.920(2)
Cu1 O3 1.9465(19)
Cu1 N2 1.996(2)
Cu1 N3 2.010(2)
O3 H3B 0.8400
N1 C5 1.333(4)
N1 C1 1.336(4)
O1 C6 1.242(3)
C1 C2 1.375(4)
C1 C6 1.508(5)
C2 C3 1.383(4)
C2 H2A 0.9500
C3 C4 1.392(4)
C3 H3A 0.9500
C4 C5 1.373(4)
C4 H4A 0.9500
C5 C19 1.495(4)
C6 N2 1.332(4)
N2 C7 1.428(4)
C7 C12 1.390(5)
C7 C8 1.406(4)
C8 C9 1.373(5)
C8 C13 1.518(5)
C9 C10 1.374(5)
C9 H9A 0.9500
C10 C11 1.364(5)
C10 H10A 0.9500
C11 C12 1.387(5)
C11 H11A 0.9500
C12 C16 1.521(5)
C13 C15 1.494(6)
C13 C14 1.524(5)
C13 H13A 1.0000
C14 H14A 0.9800
C14 H14B 0.9800
C14 H14C 0.9800
C15 H15A 0.9800
C15 H15B 0.9800
C15 H15C 0.9800
C16 C18 1.503(6)
C16 C17 1.530(6)
C16 H16A 1.0000
C17 H17A 0.9800
C17 H17B 0.9800
C17 H17C 0.9800
C18 H18A 0.9800
C18 H18B 0.9800
C18 H18C 0.9800
N3 C19 1.334(4)
N3 C20 1.414(4)
O2 C19 1.244(4)
C20 C21 1.383(4)
C20 C25 1.417(5)
C21 C22 1.390(4)
C21 C26 1.492(5)
C22 C23 1.383(5)
C22 H22A 0.9500
C23 C24 1.367(5)
C23 H23A 0.9500
C24 C25 1.393(4)
C24 H24A 0.9500
C25 C29 1.493(5)
C26 C27 1.499(6)
C26 C28 1.509(6)
C26 H26A 1.0000
C27 H27A 0.9800
C27 H27B 0.9800
C27 H27C 0.9800
C28 H28A 0.9800
C28 H28B 0.9800
C28 H28C 0.9800
C29 C30 1.532(5)
C29 C31 1.538(6)
C29 H29A 1.0000
C30 H30A 0.9800
C30 H30B 0.9800
C30 H30C 0.9800
C31 H31A 0.9800
C31 H31B 0.9800
C31 H31C 0.9800
N4 P2 1.569(3)
N4 P1 1.578(3)
P1 C32 1.787(3)
P1 C44 1.789(3)
P1 C38 1.791(3)
C32 C33 1.396(5)
C32 C37 1.397(5)
C33 C34 1.381(5)
C33 H3AB 0.9500
C34 C35 1.370(5)
C34 H34A 0.9500
C35 C36 1.385(5)
C35 H35A 0.9500
C36 C37 1.369(4)
C36 H36A 0.9500
C37 H37B 0.9500
C38 C39 1.380(5)
C38 C43 1.392(5)
C39 C40 1.385(5)
C39 H39A 0.9500
C40 C41 1.356(7)
C40 H40A 0.9500
C41 C42 1.394(7)
C41 H41A 0.9500
C42 C43 1.379(6)
C42 H42A 0.9500
C43 H43A 0.9500
C44 C49 1.380(5)
C44 C45 1.381(4)
C45 C46 1.390(5)
C45 H45A 0.9500
C46 C47 1.353(6)
C46 H46A 0.9500
C47 C48 1.366(5)
C47 H47A 0.9500
C48 C49 1.362(5)
C48 H48A 0.9500
C49 H49A 0.9500
P2 C50 1.788(3)
P2 C62 1.794(4)
P2 C56 1.796(3)
C50 C55 1.376(5)
C50 C51 1.399(4)
C51 C52 1.387(5)
C51 H51A 0.9500
C52 C53 1.356(5)
C52 H52A 0.9500
C53 C54 1.376(5)
C53 H53A 0.9500
C54 C55 1.372(5)
C54 H54A 0.9500
C55 H55A 0.9500
C56 C57 1.377(5)
C56 C61 1.391(5)
C57 C58 1.395(5)
C57 H57A 0.9500
C58 C59 1.370(5)
C58 H58A 0.9500
C59 C60 1.371(5)
C59 H59A 0.9500
C60 C61 1.376(5)
C60 H60A 0.9500
C61 H61A 0.9500
C62 C63 1.381(5)
C62 C67 1.387(5)
C63 C64 1.370(5)
C63 H63A 0.9500
C64 C65 1.369(7)
C64 H64A 0.9500
C65 C66 1.367(6)
C65 H65A 0.9500
C66 C67 1.372(5)
C66 H66A 0.9500
C67 H67 0.9500
O4 C68 1.490(8)
O4 C71 1.517(6)
C68 C69 1.351(8)
C68 H68A 0.9900
C68 H68B 0.9900
C69 C70 1.372(8)
C69 H69A 0.9500
C70 C71 1.415(7)
C70 H70A 0.9900
C70 H70B 0.9900
C71 H71A 0.9900
C71 H71B 0.9900
O5 C75 1.282(10)
O5 C72 1.338(10)
C72 C73 1.535(14)
C72 H72A 0.9900
C72 H72B 0.9900
C73 C74 1.314(15)
C73 H73A 0.9900
C73 H73B 0.9900
C74 C75 1.395(13)
C74 H74A 0.9900
C74 H74B 0.9900
C75 H75A 0.9900
C75 H75B 0.9900
O6 C79 1.452(9)
O6 C76 1.464(9)
C76 C77 1.363(9)
C76 H76A 0.9900
C76 H76B 0.9900
C77 C78 1.348(12)
C77 H77A 0.9900
C77 H77B 0.9900
C78 C79 1.458(12)
C78 H78A 0.9900
C78 H78B 0.9900
C79 H79A 0.9900
C79 H79B 0.9900

loop_
_geom_torsion_atom_site_label_1
_geom_torsion_atom_site_label_2
_geom_torsion_atom_site_label_3
_geom_torsion_atom_site_label_4
_geom_torsion
O3 Cu1 N1 C5 75.8(18)
N2 Cu1 N1 C5 -178.0(2)
N3 Cu1 N1 C5 -0.5(2)
O3 Cu1 N1 C1 -105.9(17)
N2 Cu1 N1 C1 0.2(2)
N3 Cu1 N1 C1 177.7(3)
C5 N1 C1 C2 0.0(5)
Cu1 N1 C1 C2 -178.2(2)
C5 N1 C1 C6 179.4(3)
Cu1 N1 C1 C6 1.2(4)
N1 C1 C2 C3 0.0(5)
C6 C1 C2 C3 -179.3(3)
C1 C2 C3 C4 0.1(5)
C2 C3 C4 C5 -0.1(5)
C1 N1 C5 C4 0.0(5)
Cu1 N1 C5 C4 178.1(2)
C1 N1 C5 C19 -177.9(3)
Cu1 N1 C5 C19 0.3(3)
C3 C4 C5 N1 0.1(5)
C3 C4 C5 C19 177.6(3)
N1 C1 C6 O1 176.3(3)
C2 C1 C6 O1 -4.3(5)
N1 C1 C6 N2 -2.6(4)
C2 C1 C6 N2 176.7(3)
O1 C6 N2 C7 2.0(5)
C1 C6 N2 C7 -179.2(3)
O1 C6 N2 Cu1 -176.0(3)
C1 C6 N2 Cu1 2.8(3)
N1 Cu1 N2 C6 -1.8(2)
O3 Cu1 N2 C6 175.1(2)
N3 Cu1 N2 C6 -8.8(4)
N1 Cu1 N2 C7 -179.5(3)
O3 Cu1 N2 C7 -2.6(3)
N3 Cu1 N2 C7 173.5(3)
C6 N2 C7 C12 -97.6(3)
Cu1 N2 C7 C12 80.1(3)
C6 N2 C7 C8 84.4(4)
Cu1 N2 C7 C8 -97.9(3)
C12 C7 C8 C9 -0.5(5)
N2 C7 C8 C9 177.5(3)
C12 C7 C8 C13 -178.4(3)
N2 C7 C8 C13 -0.4(4)
C7 C8 C9 C10 1.1(5)
C13 C8 C9 C10 179.0(3)
C8 C9 C10 C11 -0.9(6)
C9 C10 C11 C12 0.0(5)
C10 C11 C12 C7 0.6(5)
C10 C11 C12 C16 -178.9(3)
C8 C7 C12 C11 -0.4(5)
N2 C7 C12 C11 -178.3(3)
C8 C7 C12 C16 179.1(3)
N2 C7 C12 C16 1.1(5)
C9 C8 C13 C15 -85.8(4)
C7 C8 C13 C15 92.1(4)
C9 C8 C13 C14 39.3(5)
C7 C8 C13 C14 -142.8(3)
C11 C12 C16 C18 64.6(5)
C7 C12 C16 C18 -114.9(4)
C11 C12 C16 C17 -61.4(5)
C7 C12 C16 C17 119.1(4)
N1 Cu1 N3 C19 0.7(2)
O3 Cu1 N3 C19 -176.2(2)
N2 Cu1 N3 C19 7.7(4)
N1 Cu1 N3 C20 -178.1(3)
O3 Cu1 N3 C20 5.0(3)
N2 Cu1 N3 C20 -171.0(3)
C20 N3 C19 O2 -3.0(5)
Cu1 N3 C19 O2 178.2(3)
C20 N3 C19 C5 178.2(3)
Cu1 N3 C19 C5 -0.7(3)
N1 C5 C19 O2 -178.7(3)
C4 C5 C19 O2 3.6(5)
N1 C5 C19 N3 0.3(4)
C4 C5 C19 N3 -177.4(3)
C19 N3 C20 C21 -103.8(3)
Cu1 N3 C20 C21 74.9(3)
C19 N3 C20 C25 76.1(4)
Cu1 N3 C20 C25 -105.1(3)
N3 C20 C21 C22 179.5(3)
C25 C20 C21 C22 -0.4(5)
N3 C20 C21 C26 -0.1(5)
C25 C20 C21 C26 180.0(3)
C20 C21 C22 C23 -1.0(5)
C26 C21 C22 C23 178.6(3)
C21 C22 C23 C24 1.7(5)
C22 C23 C24 C25 -1.0(5)
C23 C24 C25 C20 -0.4(5)
C23 C24 C25 C29 177.0(3)
C21 C20 C25 C24 1.1(5)
N3 C20 C25 C24 -178.8(3)
C21 C20 C25 C29 -176.3(3)
N3 C20 C25 C29 3.8(5)
C20 C21 C26 C27 -126.8(4)
C22 C21 C26 C27 53.6(5)
C20 C21 C26 C28 106.6(4)
C22 C21 C26 C28 -73.1(5)
C24 C25 C29 C30 -75.5(4)
C20 C25 C29 C30 101.8(4)
C24 C25 C29 C31 50.3(5)
C20 C25 C29 C31 -132.4(4)
P2 N4 P1 C32 -136.5(3)
P2 N4 P1 C44 -16.4(3)
P2 N4 P1 C38 107.0(3)
N4 P1 C32 C33 152.6(3)
C44 P1 C32 C33 27.6(3)
C38 P1 C32 C33 -87.9(3)
N4 P1 C32 C37 -32.5(3)
C44 P1 C32 C37 -157.4(2)
C38 P1 C32 C37 87.1(3)
C37 C32 C33 C34 -0.1(5)
P1 C32 C33 C34 174.7(3)
C32 C33 C34 C35 0.3(6)
C33 C34 C35 C36 -0.1(6)
C34 C35 C36 C37 -0.2(5)
C35 C36 C37 C32 0.4(5)
C33 C32 C37 C36 -0.2(5)
P1 C32 C37 C36 -175.3(2)
N4 P1 C38 C39 -9.5(3)
C32 P1 C38 C39 -127.5(3)
C44 P1 C38 C39 117.8(3)
N4 P1 C38 C43 168.3(3)
C32 P1 C38 C43 50.4(3)
C44 P1 C38 C43 -64.3(3)
C43 C38 C39 C40 -0.7(6)
P1 C38 C39 C40 177.2(3)
C38 C39 C40 C41 0.5(6)
C39 C40 C41 C42 -0.6(7)
C40 C41 C42 C43 0.8(7)
C41 C42 C43 C38 -1.0(6)
C39 C38 C43 C42 0.9(6)
P1 C38 C43 C42 -177.0(3)
N4 P1 C44 C49 -66.6(3)
C32 P1 C44 C49 54.3(3)
C38 P1 C44 C49 168.5(3)
N4 P1 C44 C45 108.5(3)
C32 P1 C44 C45 -130.7(3)
C38 P1 C44 C45 -16.5(4)
C49 C44 C45 C46 -0.5(6)
P1 C44 C45 C46 -175.6(3)
C44 C45 C46 C47 -0.7(7)
C45 C46 C47 C48 1.9(7)
C46 C47 C48 C49 -1.8(7)
C47 C48 C49 C44 0.7(7)
C45 C44 C49 C48 0.5(6)
P1 C44 C49 C48 175.8(3)
P1 N4 P2 C50 -14.0(3)
P1 N4 P2 C62 -134.8(3)
P1 N4 P2 C56 107.0(3)
N4 P2 C50 C55 102.5(3)
C62 P2 C50 C55 -136.2(3)
C56 P2 C50 C55 -20.3(3)
N4 P2 C50 C51 -71.0(3)
C62 P2 C50 C51 50.3(3)
C56 P2 C50 C51 166.2(3)
C55 C50 C51 C52 0.6(5)
P2 C50 C51 C52 174.3(3)
C50 C51 C52 C53 -0.5(6)
C51 C52 C53 C54 0.7(6)
C52 C53 C54 C55 -1.1(6)
C53 C54 C55 C50 1.2(6)
C51 C50 C55 C54 -0.9(5)
P2 C50 C55 C54 -174.4(3)
N4 P2 C56 C57 -6.1(3)
C50 P2 C56 C57 118.9(3)
C62 P2 C56 C57 -125.0(3)
N4 P2 C56 C61 175.8(3)
C50 P2 C56 C61 -59.2(3)
C62 P2 C56 C61 56.9(3)
C61 C56 C57 C58 0.6(5)
P2 C56 C57 C58 -177.5(3)
C56 C57 C58 C59 -0.4(6)
C57 C58 C59 C60 0.1(6)
C58 C59 C60 C61 -0.1(6)
C59 C60 C61 C56 0.3(6)
C57 C56 C61 C60 -0.6(5)
P2 C56 C61 C60 177.6(3)
N4 P2 C62 C63 167.0(3)
C50 P2 C62 C63 42.5(3)
C56 P2 C62 C63 -73.0(3)
N4 P2 C62 C67 -16.2(3)
C50 P2 C62 C67 -140.7(3)
C56 P2 C62 C67 103.8(3)
C67 C62 C63 C64 -0.9(6)
P2 C62 C63 C64 175.9(3)
C62 C63 C64 C65 0.9(6)
C63 C64 C65 C66 0.3(7)
C64 C65 C66 C67 -1.5(6)
C65 C66 C67 C62 1.4(6)
C63 C62 C67 C66 -0.2(5)
P2 C62 C67 C66 -177.1(3)
C71 O4 C68 C69 -16.5(8)
O4 C68 C69 C70 17.4(10)
C68 C69 C70 C71 -10.9(11)
C69 C70 C71 O4 0.0(9)
C68 O4 C71 C70 9.6(7)
C75 O5 C72 C73 -4.7(17)
O5 C72 C73 C74 -18.0(18)
C72 C73 C74 C75 32.5(18)
C72 O5 C75 C74 24.8(16)
C73 C74 C75 O5 -37.8(18)
C79 O6 C76 C77 -17.9(10)
O6 C76 C77 C78 29.4(11)
C76 C77 C78 C79 -29.9(12)
C76 O6 C79 C78 0.7(11)
C77 C78 C79 O6 17.2(12)
